data_4517143
loop_
_publ_author_name
'Zhang, Lei'
'Cole, Jacqueline M.'
'Waddell, Paul G.'
'Low, Kian S.'
'Liu, Xiaogang'

_publ_section_title
;
 Relating Electron Donor and Carboxylic Acid Anchoring Substitution
 Effects in Azo Dyes to Dye-Sensitized Solar Cell Performance
;
_journal_issue 11
_journal_name_full 'ACS Sustainable Chemistry &amp; Engineering'
_journal_page_first 1440
_journal_paper_doi 10.1021/sc400183t
_journal_volume 1
_journal_year 2013
_chemical_formula_moiety 'C15 H15 N3 O2, C5 H5 N1'
_chemical_formula_sum 'C20 H20 N4 O2'
_chemical_formula_weight 348.4
_chemical_name_systematic
;
 '(E)-4-((4-(dimethylamino)phenyl)diazenyl)benzoic acid pyridine solvate'
;
_space_group_IT_number 14
_space_group_name_Hall '-P 2ybc'
_space_group_name_H-M_alt 'P 1 21/c 1'
_symmetry_cell_setting monoclinic
_symmetry_space_group_name_Hall '-P 2ybc'
_symmetry_space_group_name_H-M 'P 1 21/c 1'
_atom_sites_solution_hydrogens geom
_atom_sites_solution_primary direct
_atom_sites_solution_secondary difmap
_audit_creation_date 2013-05-28T10:40:10-00:00
_audit_creation_method 'WinGX routine CIF_UPDATE'
_cell_angle_alpha 90
_cell_angle_beta 91.207(4)
_cell_angle_gamma 90
_cell_formula_units_Z 4
_cell_length_a 16.072(4)
_cell_length_b 7.3250(19)
_cell_length_c 14.970(4)
_cell_measurement_reflns_used 4408
_cell_measurement_temperature 120(2)
_cell_measurement_theta_max 33.1
_cell_measurement_theta_min 2.8
_cell_volume 1762.0(8)
_computing_cell_refinement
;
        CrystalClear-SM Expert 2.0 r4 (Rigaku, 2009)
;
_computing_data_collection
;
        CrystalClear-SM Expert 2.0 r4 (Rigaku, 2009)
;
_computing_data_reduction
;
        CrystalClear-SM Expert 2.0 r4 (Rigaku, 2009)
;
_computing_molecular_graphics 'Ortep-3 for Windows (Farrugia, 1997)'
_computing_publication_material 'WinGX publication routines (Farrugia, 1999)'
_computing_structure_refinement 'SHELXL-97 (Sheldrick, 2008)'
_diffrn_ambient_temperature 120(2)
_diffrn_detector_area_resol_mean 28.5714
_diffrn_measured_fraction_theta_full 0.994
_diffrn_measured_fraction_theta_max 0.995
_diffrn_measurement_device_type
;
        Rigaku Saturn724+ (2x2 bin mode)
;
_diffrn_measurement_method 'profile data from \w-scans'
_diffrn_radiation_monochromator graphite
_diffrn_radiation_type MoK\a
_diffrn_radiation_wavelength 0.71073
_diffrn_reflns_av_R_equivalents 0.0794
_diffrn_reflns_av_unetI/netI 0.0676
_diffrn_reflns_limit_h_max 20
_diffrn_reflns_limit_h_min -20
_diffrn_reflns_limit_k_max 9
_diffrn_reflns_limit_k_min -9
_diffrn_reflns_limit_l_max 17
_diffrn_reflns_limit_l_min -19
_diffrn_reflns_number 14055
_diffrn_reflns_theta_full 25
_diffrn_reflns_theta_max 27.48
_diffrn_reflns_theta_min 3.03
_diffrn_source 'Sealed Tube'
_exptl_absorpt_coefficient_mu 0.088
_exptl_absorpt_correction_T_max 0.983
_exptl_absorpt_correction_T_min 0.975
_exptl_absorpt_correction_type multi-scan
_exptl_absorpt_process_details Higashi,1995
_exptl_crystal_colour Red
_exptl_crystal_density_diffrn 1.313
_exptl_crystal_density_method 'not measured'
_exptl_crystal_description Prism
_exptl_crystal_F_000 736
_exptl_crystal_size_max 0.29
_exptl_crystal_size_mid 0.26
_exptl_crystal_size_min 0.2
_refine_diff_density_max 0.312
_refine_diff_density_min -0.256
_refine_diff_density_rms 0.058
_refine_ls_extinction_method none
_refine_ls_goodness_of_fit_ref 1.096
_refine_ls_hydrogen_treatment mixed
_refine_ls_matrix_type full
_refine_ls_number_parameters 241
_refine_ls_number_reflns 4031
_refine_ls_number_restraints 0
_refine_ls_restrained_S_all 1.096
_refine_ls_R_factor_all 0.064
_refine_ls_R_factor_gt 0.0591
_refine_ls_shift/su_max 0.001
_refine_ls_shift/su_mean 0
_refine_ls_structure_factor_coef Fsqd
_refine_ls_weighting_details 'calc w=1/[\s^2^(Fo^2^)+(0.0766P)^2^+0.4891P] where P=(Fo^2^+2Fc^2^)/3'
_refine_ls_weighting_scheme calc
_refine_ls_wR_factor_ref 0.1586
_reflns_number_gt 3688
_reflns_number_total 4031
_reflns_threshold_expression >2\s(I)
_cod_data_source_file sc400183t_si_002.cif
_cod_data_source_block 4
_cod_depositor_comments
;
The following automatic conversions were performed:

data item '_exptl_absorpt_correction_type' value 'Multi-scan' was
changed to 'multi-scan' in accordance with the
/home/saulius/struct/COD-crude-data/automatic-downloads/DataCite-retrospective/ACS/depositions/lib/dictionaries/cif_core.dic
dictionary named 'cif_core.dic' version 2.4.2 last updated on
2011-04-26.

Automatic conversion script
Id: cif_fix_values 6909 2019-04-08 15:41:33Z antanas 
;
_cod_original_sg_symbol_H-M 'P 21/c'
_cod_database_code 4517143

loop_
_symmetry_equiv_pos_as_xyz
'x, y, z'
'-x, y+1/2, -z+1/2'
'-x, -y, -z'
'x, -y-1/2, z-1/2'

loop_
_atom_site_label
_atom_site_fract_x
_atom_site_fract_y
_atom_site_fract_z
_atom_site_U_iso_or_equiv
_atom_site_adp_type
_atom_site_calc_flag
_atom_site_refinement_flags
_atom_site_occupancy
_atom_site_type_symbol
C1 0.24342(9) 0.2722(2) 0.77039(10) 0.0261(3) Uani d . 1 C
H1 0.2301 0.3375 0.7187 0.031 Uiso calc R 1 H
C2 0.18834(9) 0.26817(19) 0.84043(10) 0.0255(3) Uani d . 1 C
H2 0.1386 0.3328 0.8361 0.031 Uiso calc R 1 H
C3 0.20712(8) 0.16756(18) 0.91743(9) 0.0230(3) Uani d . 1 C
C4 0.28182(9) 0.06873(19) 0.92328(10) 0.0254(3) Uani d . 1 C
H4 0.294 -0.0004 0.974 0.03 Uiso calc R 1 H
C5 0.33752(9) 0.07360(19) 0.85376(10) 0.0261(3) Uani d . 1 C
H5 0.387 0.0079 0.8577 0.031 Uiso calc R 1 H
C6 0.31884(9) 0.17814(18) 0.77749(9) 0.0246(3) Uani d . 1 C
C7 0.14907(9) 0.16327(19) 0.99406(10) 0.0253(3) Uani d . 1 C
C8 0.49578(8) 0.15218(18) 0.64137(9) 0.0240(3) Uani d . 1 C
C9 0.47601(9) 0.24661(19) 0.56200(10) 0.0255(3) Uani d . 1 C
H9 0.4247 0.3043 0.5557 0.031 Uiso calc R 1 H
C10 0.53149(9) 0.25477(18) 0.49357(10) 0.0258(3) Uani d . 1 C
H10 0.5177 0.3199 0.442 0.031 Uiso calc R 1 H
C11 0.60972(8) 0.16501(18) 0.50059(9) 0.0227(3) Uani d . 1 C
C12 0.62937(8) 0.07181(19) 0.58106(9) 0.0244(3) Uani d . 1 C
H12 0.6805 0.0133 0.5879 0.029 Uiso calc R 1 H
C13 0.57333(9) 0.06706(19) 0.64947(9) 0.0252(3) Uani d . 1 C
H13 0.5874 0.0059 0.7021 0.03 Uiso calc R 1 H
C14 0.74000(9) 0.0616(2) 0.43623(10) 0.0311(3) Uani d . 1 C
H14A 0.7751 0.1058 0.4842 0.047 Uiso calc R 1 H
H14B 0.7687 0.0722 0.3809 0.047 Uiso calc R 1 H
H14C 0.7264 -0.0641 0.4467 0.047 Uiso calc R 1 H
C15 0.64420(9) 0.2699(2) 0.35025(10) 0.0294(3) Uani d . 1 C
H15A 0.5925 0.2265 0.325 0.044 Uiso calc R 1 H
H15B 0.6877 0.2526 0.3081 0.044 Uiso calc R 1 H
H15C 0.6393 0.3975 0.364 0.044 Uiso calc R 1 H
N1 0.37163(7) 0.20095(16) 0.70271(8) 0.0261(3) Uani d . 1 N
N2 0.44314(7) 0.13174(16) 0.71452(8) 0.0256(3) Uani d . 1 N
N3 0.66408(7) 0.16878(17) 0.43160(8) 0.0268(3) Uani d . 1 N
O1 0.08432(7) 0.27209(18) 0.98231(8) 0.0396(3) Uani d . 1 O
O2 0.16069(7) 0.06863(16) 1.05968(7) 0.0359(3) Uani d . 1 O
H1O 0.0484(17) 0.270(4) 1.037(2) 0.084(9) Uiso d . 1 H
C16 -0.09474(9) 0.2453(2) 1.11607(10) 0.0288(3) Uani d . 1 C
H16 -0.1179 0.2036 1.0624 0.035 Uiso calc R 1 H
C17 -0.14499(9) 0.2570(2) 1.18970(11) 0.0323(3) Uani d . 1 C
H17 -0.2007 0.2226 1.1857 0.039 Uiso calc R 1 H
C18 -0.11093(10) 0.3207(2) 1.26947(11) 0.0324(3) Uani d . 1 C
H18 -0.1436 0.3314 1.3197 0.039 Uiso calc R 1 H
C19 -0.02776(10) 0.3680(2) 1.27344(11) 0.0346(4) Uani d . 1 C
H19 -0.0031 0.4099 1.3263 0.042 Uiso calc R 1 H
C20 0.01786(10) 0.3513(2) 1.19664(11) 0.0348(4) Uani d . 1 C
H20 0.0738 0.3834 1.1991 0.042 Uiso calc R 1 H
N4 -0.01443(8) 0.29143(18) 1.11897(9) 0.0302(3) Uani d . 1 N

loop_
_atom_site_aniso_label
_atom_site_aniso_U_11
_atom_site_aniso_U_22
_atom_site_aniso_U_33
_atom_site_aniso_U_12
_atom_site_aniso_U_13
_atom_site_aniso_U_23
C1 0.0290(7) 0.0273(7) 0.0221(7) -0.0008(5) 0.0015(5) 0.0015(5)
C2 0.0248(6) 0.0266(7) 0.0253(7) -0.0004(5) 0.0015(5) 0.0004(5)
C3 0.0240(6) 0.0225(6) 0.0226(7) -0.0044(5) 0.0019(5) -0.0013(5)
C4 0.0282(7) 0.0243(6) 0.0237(7) -0.0015(5) -0.0001(5) 0.0008(5)
C5 0.0240(6) 0.0249(6) 0.0296(7) 0.0003(5) 0.0013(5) -0.0018(5)
C6 0.0270(7) 0.0238(6) 0.0232(7) -0.0049(5) 0.0032(5) -0.0044(5)
C7 0.0272(7) 0.0248(6) 0.0239(7) -0.0034(5) 0.0024(5) -0.0014(5)
C8 0.0278(7) 0.0208(6) 0.0234(7) -0.0033(5) 0.0031(5) -0.0029(5)
C9 0.0238(6) 0.0246(6) 0.0280(7) 0.0016(5) 0.0009(5) -0.0003(5)
C10 0.0290(7) 0.0238(7) 0.0245(7) 0.0017(5) 0.0006(5) 0.0013(5)
C11 0.0251(6) 0.0210(6) 0.0220(7) -0.0024(5) 0.0028(5) -0.0023(5)
C12 0.0255(6) 0.0238(6) 0.0238(7) 0.0016(5) -0.0002(5) -0.0007(5)
C13 0.0317(7) 0.0235(6) 0.0204(6) 0.0000(5) 0.0000(5) 0.0005(5)
C14 0.0270(7) 0.0382(8) 0.0284(7) 0.0037(6) 0.0056(6) -0.0004(6)
C15 0.0349(7) 0.0303(7) 0.0232(7) 0.0003(6) 0.0059(6) 0.0044(6)
N1 0.0280(6) 0.0253(6) 0.0250(6) -0.0003(5) 0.0015(5) -0.0016(5)
N2 0.0285(6) 0.0232(5) 0.0252(6) -0.0005(5) 0.0023(5) -0.0022(5)
N3 0.0277(6) 0.0291(6) 0.0239(6) 0.0036(5) 0.0055(5) 0.0032(5)
O1 0.0342(6) 0.0492(7) 0.0359(7) 0.0128(5) 0.0138(5) 0.0117(5)
O2 0.0405(6) 0.0422(6) 0.0252(5) 0.0036(5) 0.0069(4) 0.0086(5)
C16 0.0315(7) 0.0272(7) 0.0278(7) 0.0033(5) -0.0013(6) -0.0033(6)
C17 0.0255(7) 0.0316(7) 0.0399(9) -0.0024(6) 0.0049(6) -0.0040(6)
C18 0.0399(8) 0.0269(7) 0.0309(8) 0.0022(6) 0.0108(6) -0.0023(6)
C19 0.0431(8) 0.0294(7) 0.0310(8) -0.0024(6) -0.0065(6) -0.0036(6)
C20 0.0282(7) 0.0343(8) 0.0419(9) -0.0040(6) -0.0015(6) 0.0023(7)
N4 0.0290(6) 0.0301(6) 0.0318(7) 0.0038(5) 0.0074(5) 0.0026(5)

loop_
_atom_type_symbol
_atom_type_description
_atom_type_scat_dispersion_real
_atom_type_scat_dispersion_imag
_atom_type_scat_source
C C 0.0033 0.0016 'International Tables Vol C Tables 4.2.6.8 and 6.1.1.4'
H H 0 0 'International Tables Vol C Tables 4.2.6.8 and 6.1.1.4'
N N 0.0061 0.0033 'International Tables Vol C Tables 4.2.6.8 and 6.1.1.4'
O O 0.0106 0.006 'International Tables Vol C Tables 4.2.6.8 and 6.1.1.4'

loop_
_geom_angle_atom_site_label_1
_geom_angle_atom_site_label_2
_geom_angle_atom_site_label_3
_geom_angle
C2 C1 C6 119.92(13)
C2 C1 H1 120
C6 C1 H1 120
C1 C2 C3 120.36(13)
C1 C2 H2 119.8
C3 C2 H2 119.8
C2 C3 C4 119.59(13)
C2 C3 C7 121.17(12)
C4 C3 C7 119.24(12)
C5 C4 C3 120.31(13)
C5 C4 H4 119.8
C3 C4 H4 119.8
C4 C5 C6 119.64(13)
C4 C5 H5 120.2
C6 C5 H5 120.2
C1 C6 C5 120.14(13)
C1 C6 N1 114.30(13)
C5 C6 N1 125.56(13)
O2 C7 O1 124.08(13)
O2 C7 C3 123.07(13)
O1 C7 C3 112.85(12)
C13 C8 C9 118.59(13)
C13 C8 N2 115.81(12)
C9 C8 N2 125.58(13)
C10 C9 C8 120.87(13)
C10 C9 H9 119.6
C8 C9 H9 119.6
C9 C10 C11 120.81(13)
C9 C10 H10 119.6
C11 C10 H10 119.6
N3 C11 C12 121.22(12)
N3 C11 C10 120.90(12)
C12 C11 C10 117.88(13)
C13 C12 C11 120.48(13)
C13 C12 H12 119.8
C11 C12 H12 119.8
C12 C13 C8 121.34(13)
C12 C13 H13 119.3
C8 C13 H13 119.3
N3 C14 H14A 109.5
N3 C14 H14B 109.5
H14A C14 H14B 109.5
N3 C14 H14C 109.5
H14A C14 H14C 109.5
H14B C14 H14C 109.5
N3 C15 H15A 109.5
N3 C15 H15B 109.5
H15A C15 H15B 109.5
N3 C15 H15C 109.5
H15A C15 H15C 109.5
H15B C15 H15C 109.5
N2 N1 C6 113.36(12)
N1 N2 C8 114.10(12)
C11 N3 C14 120.21(12)
C11 N3 C15 120.65(12)
C14 N3 C15 119.01(12)
C7 O1 H1O 110.1(16)
N4 C16 C17 122.63(14)
N4 C16 H16 118.7
C17 C16 H16 118.7
C16 C17 C18 118.79(14)
C16 C17 H17 120.6
C18 C17 H17 120.6
C19 C18 C17 119.11(14)
C19 C18 H18 120.4
C17 C18 H18 120.4
C18 C19 C20 118.17(15)
C18 C19 H19 120.9
C20 C19 H19 120.9
N4 C20 C19 123.32(14)
N4 C20 H20 118.3
C19 C20 H20 118.3
C16 N4 C20 117.96(13)

loop_
_geom_bond_atom_site_label_1
_geom_bond_atom_site_label_2
_geom_bond_distance
C1 C2 1.387(2)
C1 C6 1.396(2)
C1 H1 0.93
C2 C3 1.396(2)
C2 H2 0.93
C3 C4 1.403(2)
C3 C7 1.4941(19)
C4 C5 1.387(2)
C4 H4 0.93
C5 C6 1.402(2)
C5 H5 0.93
C6 N1 1.4286(18)
C7 O2 1.2135(18)
C7 O1 1.3197(18)
C8 C13 1.397(2)
C8 C9 1.406(2)
C8 N2 1.4057(18)
C9 C10 1.374(2)
C9 H9 0.93
C10 C11 1.4207(19)
C10 H10 0.93
C11 N3 1.3670(18)
C11 C12 1.415(2)
C12 C13 1.3784(19)
C12 H12 0.93
C13 H13 0.93
C14 N3 1.4514(18)
C14 H14A 0.96
C14 H14B 0.96
C14 H14C 0.96
C15 N3 1.4554(19)
C15 H15A 0.96
C15 H15B 0.96
C15 H15C 0.96
N1 N2 1.2652(17)
O1 H1O 1.01(3)
C16 N4 1.334(2)
C16 C17 1.383(2)
C16 H16 0.93
C17 C18 1.384(2)
C17 H17 0.93
C18 C19 1.381(2)
C18 H18 0.93
C19 C20 1.382(2)
C19 H19 0.93
C20 N4 1.337(2)
C20 H20 0.93

loop_
_geom_hbond_atom_site_label_D
_geom_hbond_atom_site_label_H
_geom_hbond_atom_site_label_A
_geom_hbond_distance_DH
_geom_hbond_distance_HA
_geom_hbond_distance_DA
_geom_hbond_angle_DHA
O1 H1O N4 1.01(3) 1.61(3) 2.6193(17) 172(3)

loop_
_geom_torsion_atom_site_label_1
_geom_torsion_atom_site_label_2
_geom_torsion_atom_site_label_3
_geom_torsion_atom_site_label_4
_geom_torsion
C6 C1 C2 C3 -1.2(2)
C1 C2 C3 C4 -0.7(2)
C1 C2 C3 C7 179.26(12)
C2 C3 C4 C5 1.2(2)
C7 C3 C4 C5 -178.67(12)
C3 C4 C5 C6 0.1(2)
C2 C1 C6 C5 2.6(2)
C2 C1 C6 N1 -176.98(12)
C4 C5 C6 C1 -2.0(2)
C4 C5 C6 N1 177.51(12)
C2 C3 C7 O2 175.26(14)
C4 C3 C7 O2 -4.8(2)
C2 C3 C7 O1 -4.45(19)
C4 C3 C7 O1 175.46(12)
C13 C8 C9 C10 0.2(2)
N2 C8 C9 C10 -178.47(13)
C8 C9 C10 C11 1.2(2)
C9 C10 C11 N3 178.19(13)
C9 C10 C11 C12 -1.8(2)
N3 C11 C12 C13 -179.03(12)
C10 C11 C12 C13 0.93(19)
C11 C12 C13 C8 0.5(2)
C9 C8 C13 C12 -1.1(2)
N2 C8 C13 C12 177.75(12)
C1 C6 N1 N2 172.60(12)
C5 C6 N1 N2 -6.9(2)
C6 N1 N2 C8 179.70(11)
C13 C8 N2 N1 -175.89(12)
C9 C8 N2 N1 2.8(2)
C12 C11 N3 C14 6.1(2)
C10 C11 N3 C14 -173.84(13)
C12 C11 N3 C15 -178.06(13)
C10 C11 N3 C15 2.0(2)
N4 C16 C17 C18 0.6(2)
C16 C17 C18 C19 -0.9(2)
C17 C18 C19 C20 0.7(2)
C18 C19 C20 N4 -0.2(2)
C17 C16 N4 C20 -0.1(2)
C19 C20 N4 C16 -0.2(2)
